data_1551790
loop_
_publ_author_name
'WANG, Yuan'
'WU, Wei-Na'
'YANG, Zheng-Yin'

_publ_section_title
;
 Crystal Structure of a Copper(II) Complex with
 1,2-Bis[3,4-dimethyl-5-ethyloxy-carbonyl-pyrrol-2-yl-methyleneamino]ethane
;
_journal_name_full 'X-ray Structure Analysis Online'
_journal_page_first 33
_journal_paper_doi 10.2116/xraystruct.25.33
_journal_volume 25
_journal_year 2009
_chemical_formula_sum 'C44 H56 Cu2 N8 O8'
_chemical_formula_weight 952.05
_space_group_IT_number 15
_space_group_name_Hall '-C 2yc'
_space_group_name_H-M_alt 'C 1 2/c 1'
_symmetry_cell_setting monoclinic
_symmetry_space_group_name_Hall '-C 2yc'
_symmetry_space_group_name_H-M 'C 1 2/c 1'
_atom_sites_solution_hydrogens geom
_atom_sites_solution_primary direct
_atom_sites_solution_secondary difmap
_audit_creation_method SHELXL-97
_cell_angle_alpha 90.00
_cell_angle_beta 101.658(3)
_cell_angle_gamma 90.00
_cell_formula_units_Z 8
_cell_length_a 31.825(3)
_cell_length_b 10.7775(11)
_cell_length_c 28.265(3)
_cell_measurement_reflns_used 1760
_cell_measurement_temperature 294(2)
_cell_measurement_theta_max 0.00
_cell_measurement_theta_min 0.00
_cell_volume 9494.7(17)
_computing_structure_refinement 'SHELXL-97 (Sheldrick, 1997)'
_computing_structure_solution 'SHELXS-97 (Sheldrick, 1990)'
_diffrn_ambient_temperature 294(2)
_diffrn_measured_fraction_theta_full 0.998
_diffrn_measured_fraction_theta_max 0.998
_diffrn_measurement_device_type 'CCD area detector'
_diffrn_measurement_method 'phi and omega scans'
_diffrn_radiation_monochromator graphite
_diffrn_radiation_source 'fine-focus sealed tube'
_diffrn_radiation_type MoK\a
_diffrn_radiation_wavelength 0.71073
_diffrn_reflns_av_R_equivalents 0.0910
_diffrn_reflns_av_sigmaI/netI 0.1199
_diffrn_reflns_limit_h_max 38
_diffrn_reflns_limit_h_min -34
_diffrn_reflns_limit_k_max 12
_diffrn_reflns_limit_k_min -13
_diffrn_reflns_limit_l_max 16
_diffrn_reflns_limit_l_min -34
_diffrn_reflns_number 24198
_diffrn_reflns_theta_full 25.50
_diffrn_reflns_theta_max 25.50
_diffrn_reflns_theta_min 1.76
_exptl_absorpt_coefficient_mu 0.954
_exptl_absorpt_correction_T_max 0.8322
_exptl_absorpt_correction_T_min 0.7629
_exptl_absorpt_correction_type multi-scan
_exptl_crystal_colour blue
_exptl_crystal_density_diffrn 1.332
_exptl_crystal_density_method 'not measured'
_exptl_crystal_description block
_exptl_crystal_F_000 3984
_exptl_crystal_size_max 0.30
_exptl_crystal_size_mid 0.25
_exptl_crystal_size_min 0.20
_refine_diff_density_max 0.313
_refine_diff_density_min -0.360
_refine_diff_density_rms 0.073
_refine_ls_extinction_coef 0.00014(3)
_refine_ls_extinction_expression Fc^*^=kFc[1+0.001xFc^2^\l^3^/sin(2\q)]^-1/4^
_refine_ls_extinction_method SHELXL
_refine_ls_goodness_of_fit_ref 0.941
_refine_ls_hydrogen_treatment constr
_refine_ls_matrix_type full
_refine_ls_number_parameters 572
_refine_ls_number_reflns 8828
_refine_ls_number_restraints 0
_refine_ls_restrained_S_all 0.941
_refine_ls_R_factor_all 0.1321
_refine_ls_R_factor_gt 0.0543
_refine_ls_shift/su_max 0.004
_refine_ls_shift/su_mean 0.000
_refine_ls_structure_factor_coef Fsqd
_refine_ls_weighting_details 'calc w=1/[\s^2^(Fo^2^)+(0.0491P)^2^+0.0000P] where P=(Fo^2^+2Fc^2^)/3'
_refine_ls_weighting_scheme calc
_refine_ls_wR_factor_gt 0.1077
_refine_ls_wR_factor_ref 0.1395
_reflns_number_gt 4375
_reflns_number_total 8828
_reflns_threshold_expression >2sigma(I)
_cod_data_source_file 25_33_1.cif
_cod_data_source_block c2c
_cod_depositor_comments
;
The following automatic conversions were performed:

'_symmetry_cell_setting' value 'Monoclinic' changed to 'monoclinic'
according to
/home/andrius/struct/COD-crude-data/automatic-downloads/current/J-STAGE/lib/dictionaries/cif_core.dic
dictionary named 'cif_core.dic' version 2.4.2 from 2011-04-26.

Automatic conversion script
Id: cif_fix_values 6524 2018-11-02 12:15:13Z antanas 
;
_cod_original_cell_volume 9494.6(17)
_cod_original_sg_symbol_H-M C2/c
_cod_database_code 1551790

loop_
_symmetry_equiv_pos_as_xyz
'x, y, z'
'-x, y, -z+1/2'
'x+1/2, y+1/2, z'
'-x+1/2, y+1/2, -z+1/2'
'-x, -y, -z'
'x, -y, z-1/2'
'-x+1/2, -y+1/2, -z'
'x+1/2, -y+1/2, z-1/2'

loop_
_atom_site_label
_atom_site_type_symbol
_atom_site_fract_x
_atom_site_fract_y
_atom_site_fract_z
_atom_site_U_iso_or_equiv
_atom_site_adp_type
_atom_site_occupancy
_atom_site_symmetry_multiplicity
_atom_site_calc_flag
_atom_site_refinement_flags
C1 C 0.05623(16) 0.6907(5) 0.22889(18) 0.0511(13) Uani 1 1 d .
C2 C 0.05755(16) 0.5785(4) 0.25313(19) 0.0540(14) Uani 1 1 d .
C3 C 0.05901(15) 0.6038(4) 0.30162(18) 0.0495(13) Uani 1 1 d .
C4 C 0.05719(14) 0.7821(4) 0.26483(16) 0.0440(12) Uani 1 1 d .
C5 C 0.05746(17) 0.5166(5) 0.3402(2) 0.0578(14) Uani 1 1 d .
C6 C 0.02559(15) 1.0518(4) 0.42069(17) 0.0430(12) Uani 1 1 d .
C7 C 0.08143(15) 0.9415(4) 0.45337(17) 0.0432(12) Uani 1 1 d .
C8 C 0.07362(15) 1.0194(5) 0.48926(17) 0.0465(12) Uani 1 1 d .
C9 C 0.03801(15) 1.0904(4) 0.46891(17) 0.0446(12) Uani 1 1 d .
C10 C 0.16635(15) 1.1394(4) 0.42531(17) 0.0442(12) Uani 1 1 d .
C11 C 0.17586(16) 1.1769(5) 0.47332(18) 0.0503(13) Uani 1 1 d .
C12 C 0.21240(16) 1.1103(5) 0.49541(18) 0.0518(13) Uani 1 1 d .
C13 C 0.22311(15) 1.0357(4) 0.45925(17) 0.0461(13) Uani 1 1 d .
C14 C 0.17836(16) 0.8131(5) 0.27934(18) 0.0540(14) Uani 1 1 d .
C15 C 0.26125(17) 0.9571(5) 0.4615(2) 0.0577(15) Uani 1 1 d .
C16 C 0.23524(18) 1.1194(5) 0.54747(17) 0.0715(17) Uani 1 1 d .
H16A H 0.2269 1.0511 0.5653 0.107 Uiso 1 1 calc R
H16B H 0.2277 1.1960 0.5609 0.107 Uiso 1 1 calc R
H16C H 0.2657 1.1169 0.5493 0.107 Uiso 1 1 calc R
C17 C 0.15296(18) 1.2759(5) 0.49611(19) 0.0764(18) Uani 1 1 d .
H17A H 0.1595 1.2664 0.5306 0.115 Uiso 1 1 calc R
H17B H 0.1226 1.2680 0.4846 0.115 Uiso 1 1 calc R
H17C H 0.1622 1.3562 0.4877 0.115 Uiso 1 1 calc R
C18 C 0.3001(2) 0.7249(7) 0.4176(3) 0.118(3) Uani 1 1 d .
H18A H 0.2929 0.7058 0.4482 0.177 Uiso 1 1 calc R
H18B H 0.3261 0.6830 0.4150 0.177 Uiso 1 1 calc R
H18C H 0.2773 0.6979 0.3920 0.177 Uiso 1 1 calc R
C19 C 0.13464(15) 1.1746(4) 0.38431(18) 0.0481(13) Uani 1 1 d .
H19 H 0.1142 1.2345 0.3868 0.058 Uiso 1 1 calc R
C20 C 0.10343(14) 1.1585(4) 0.30095(17) 0.0450(12) Uani 1 1 d .
H20A H 0.1125 1.1288 0.2722 0.054 Uiso 1 1 calc R
H20B H 0.1024 1.2484 0.2994 0.054 Uiso 1 1 calc R
C21 C 0.05894(14) 1.1095(4) 0.30116(18) 0.0468(13) Uani 1 1 d .
H21A H 0.0493 1.1418 0.3292 0.056 Uiso 1 1 calc R
H21B H 0.0393 1.1387 0.2725 0.056 Uiso 1 1 calc R
C22 C 0.05645(14) 0.9142(4) 0.26244(18) 0.0468(13) Uani 1 1 d .
H22 H 0.0550 0.9559 0.2334 0.056 Uiso 1 1 calc R
C23 C 0.14090(15) 0.6826(4) 0.41209(18) 0.0527(14) Uani 1 1 d .
H23A H 0.1296 0.6275 0.3854 0.063 Uiso 1 1 calc R
H23B H 0.1438 0.6352 0.4418 0.063 Uiso 1 1 calc R
C24 C 0.18480(15) 0.7281(5) 0.40690(17) 0.0540(14) Uani 1 1 d .
H24A H 0.1968 0.7792 0.4346 0.065 Uiso 1 1 calc R
H24B H 0.2036 0.6573 0.4069 0.065 Uiso 1 1 calc R
C25 C 0.09738(17) 1.0219(5) 0.54153(16) 0.0655(16) Uani 1 1 d .
H25A H 0.0879 0.9540 0.5587 0.098 Uiso 1 1 calc R
H25B H 0.0916 1.0987 0.5562 0.098 Uiso 1 1 calc R
H25C H 0.1276 1.0145 0.5428 0.098 Uiso 1 1 calc R
C26 C 0.01716(17) 1.1883(4) 0.49468(18) 0.0640(15) Uani 1 1 d .
H26A H 0.0335 1.1987 0.5269 0.096 Uiso 1 1 calc R
H26B H -0.0115 1.1629 0.4960 0.096 Uiso 1 1 calc R
H26C H 0.0162 1.2654 0.4775 0.096 Uiso 1 1 calc R
C27 C -0.07019(17) 1.2217(5) 0.36171(19) 0.0681(16) Uani 1 1 d .
H27A H -0.0910 1.1548 0.3574 0.082 Uiso 1 1 calc R
H27B H -0.0636 1.2414 0.3305 0.082 Uiso 1 1 calc R
C28 C -0.01118(16) 1.0848(5) 0.38267(19) 0.0482(13) Uani 1 1 d .
C29 C -0.0879(2) 1.3335(5) 0.3823(2) 0.101(2) Uani 1 1 d .
H29A H -0.0944 1.3130 0.4131 0.151 Uiso 1 1 calc R
H29B H -0.1137 1.3601 0.3607 0.151 Uiso 1 1 calc R
H29C H -0.0671 1.3992 0.3863 0.151 Uiso 1 1 calc R
C30 C 0.05268(17) 0.7131(5) 0.17552(17) 0.0656(16) Uani 1 1 d .
H30A H 0.0644 0.6436 0.1614 0.098 Uiso 1 1 calc R
H30B H 0.0683 0.7869 0.1709 0.098 Uiso 1 1 calc R
H30C H 0.0230 0.7232 0.1603 0.098 Uiso 1 1 calc R
C31 C 0.05533(19) 0.4519(5) 0.22932(19) 0.0771(18) Uani 1 1 d .
H31A H 0.0839 0.4220 0.2300 0.116 Uiso 1 1 calc R
H31B H 0.0401 0.4584 0.1964 0.116 Uiso 1 1 calc R
H31C H 0.0406 0.3951 0.2465 0.116 Uiso 1 1 calc R
C32 C 0.0463(2) 0.4878(6) 0.4197(2) 0.090(2) Uani 1 1 d .
H32A H 0.0232 0.4285 0.4108 0.108 Uiso 1 1 calc R
H32B H 0.0730 0.4418 0.4276 0.108 Uiso 1 1 calc R
C33 C 0.1715(2) 0.6505(5) 0.2107(2) 0.088(2) Uani 1 1 d .
H33A H 0.1995 0.6140 0.2172 0.131 Uiso 1 1 calc R
H33B H 0.1607 0.6531 0.1765 0.131 Uiso 1 1 calc R
H33C H 0.1526 0.6016 0.2257 0.131 Uiso 1 1 calc R
C34 C 0.1677(2) 0.9070(6) 0.15161(19) 0.091(2) Uani 1 1 d .
H34A H 0.1396 0.9387 0.1386 0.137 Uiso 1 1 calc R
H34B H 0.1712 0.8277 0.1374 0.137 Uiso 1 1 calc R
H34C H 0.1889 0.9636 0.1444 0.137 Uiso 1 1 calc R
C35 C 0.17808(16) 0.9869(5) 0.24059(19) 0.0555(14) Uani 1 1 d .
C36 C 0.17338(16) 0.8930(5) 0.20574(18) 0.0565(14) Uani 1 1 d .
C37 C 0.17393(16) 0.7811(5) 0.23094(19) 0.0574(14) Uani 1 1 d .
C38 C 0.18055(16) 0.7434(5) 0.3229(2) 0.0554(14) Uani 1 1 d .
H38 H 0.1797 0.6572 0.3220 0.066 Uiso 1 1 calc R
C39 C 0.0404(3) 0.5557(7) 0.4608(3) 0.154(4) Uani 1 1 d .
H39A H 0.0638 0.6124 0.4703 0.231 Uiso 1 1 calc R
H39B H 0.0393 0.4994 0.4868 0.231 Uiso 1 1 calc R
H39C H 0.0140 0.6013 0.4530 0.231 Uiso 1 1 calc R
C40 C 0.3059(2) 0.8566(7) 0.4140(3) 0.108(3) Uani 1 1 d .
H40A H 0.3136 0.8752 0.3833 0.129 Uiso 1 1 calc R
H40B H 0.3294 0.8830 0.4395 0.129 Uiso 1 1 calc R
C41 C 0.2043(2) 1.3134(5) 0.2692(2) 0.0847(19) Uani 1 1 d .
H41A H 0.1795 1.3512 0.2487 0.102 Uiso 1 1 calc R
H41B H 0.2291 1.3278 0.2550 0.102 Uiso 1 1 calc R
C42 C 0.18348(17) 1.1188(5) 0.2325(2) 0.0616(15) Uani 1 1 d .
C43 C 0.2113(3) 1.3671(6) 0.3187(3) 0.122(3) Uani 1 1 d .
H43A H 0.1852 1.3620 0.3307 0.183 Uiso 1 1 calc R
H43B H 0.2197 1.4524 0.3176 0.183 Uiso 1 1 calc R
H43C H 0.2335 1.3215 0.3397 0.183 Uiso 1 1 calc R
C44 C 0.11190(15) 0.8443(4) 0.45267(18) 0.0495(13) Uani 1 1 d .
H44 H 0.1323 0.8248 0.4802 0.059 Uiso 1 1 calc R
Cu1 Cu 0.064980(19) 0.85643(5) 0.35908(2) 0.0448(2) Uani 1 1 d .
Cu2 Cu 0.179991(18) 0.98652(5) 0.35154(2) 0.0461(2) Uani 1 1 d .
N1 N 0.19530(12) 1.0527(3) 0.41650(13) 0.0461(10) Uani 1 1 d .
N2 N 0.13516(12) 1.1208(3) 0.34357(14) 0.0432(10) Uani 1 1 d .
N3 N 0.05788(12) 0.9730(3) 0.30230(13) 0.0424(10) Uani 1 1 d .
N4 N 0.05934(12) 0.7300(3) 0.30929(13) 0.0455(10) Uani 1 1 d .
N5 N 0.05246(11) 0.9598(3) 0.41108(13) 0.0433(10) Uani 1 1 d .
N6 N 0.18365(12) 0.7998(4) 0.36291(14) 0.0481(11) Uani 1 1 d .
N7 N 0.18099(12) 0.9389(4) 0.28580(13) 0.0505(11) Uani 1 1 d .
N8 N 0.11033(12) 0.7845(3) 0.41288(14) 0.0456(10) Uani 1 1 d .
O1 O 0.28584(12) 0.9297(4) 0.49830(14) 0.0844(12) Uani 1 1 d .
O2 O 0.26741(11) 0.9262(4) 0.41774(14) 0.0745(11) Uani 1 1 d .
O3 O -0.02282(11) 1.0298(3) 0.34544(13) 0.0640(10) Uani 1 1 d .
O4 O -0.03186(10) 1.1854(3) 0.39516(12) 0.0568(9) Uani 1 1 d .
O5 O 0.06405(15) 0.4063(3) 0.33791(14) 0.0928(14) Uani 1 1 d .
O6 O 0.04741(11) 0.5682(3) 0.37946(13) 0.0593(10) Uani 1 1 d .
O7 O 0.19739(12) 1.1817(3) 0.27387(14) 0.0671(10) Uani 1 1 d .
O8 O 0.17711(15) 1.1691(4) 0.19347(15) 0.1002(15) Uani 1 1 d .

loop_
_atom_site_aniso_label
_atom_site_aniso_U_11
_atom_site_aniso_U_22
_atom_site_aniso_U_33
_atom_site_aniso_U_23
_atom_site_aniso_U_13
_atom_site_aniso_U_12
C1 0.057(3) 0.052(3) 0.042(3) -0.005(3) 0.005(3) 0.013(3)
C2 0.066(4) 0.045(3) 0.046(3) -0.012(3) 0.000(3) 0.017(3)
C3 0.058(3) 0.043(3) 0.046(3) -0.001(3) 0.008(3) 0.013(2)
C4 0.047(3) 0.045(3) 0.034(3) -0.004(3) -0.006(3) 0.008(2)
C5 0.069(4) 0.052(4) 0.050(4) 0.002(3) 0.008(3) 0.014(3)
C6 0.050(3) 0.042(3) 0.037(3) -0.005(2) 0.009(3) 0.005(2)
C7 0.045(3) 0.048(3) 0.032(3) -0.001(2) -0.002(2) 0.003(2)
C8 0.048(3) 0.057(3) 0.034(3) -0.007(3) 0.006(3) -0.008(3)
C9 0.049(3) 0.047(3) 0.038(3) -0.009(3) 0.010(3) -0.003(2)
C10 0.043(3) 0.047(3) 0.042(3) -0.001(3) 0.005(3) 0.004(2)
C11 0.052(3) 0.056(3) 0.046(3) -0.012(3) 0.016(3) -0.008(3)
C12 0.056(3) 0.062(3) 0.037(3) 0.000(3) 0.008(3) -0.010(3)
C13 0.043(3) 0.054(3) 0.037(3) 0.006(3) -0.002(3) 0.000(2)
C14 0.062(4) 0.058(4) 0.041(3) 0.002(3) 0.008(3) 0.015(3)
C15 0.050(3) 0.068(4) 0.047(3) 0.006(3) -0.011(3) 0.005(3)
C16 0.086(4) 0.084(4) 0.039(3) 0.001(3) 0.000(3) -0.013(3)
C17 0.088(4) 0.082(4) 0.064(4) -0.022(3) 0.029(4) -0.006(4)
C18 0.075(5) 0.135(7) 0.144(7) -0.021(6) 0.024(5) 0.027(5)
C19 0.043(3) 0.049(3) 0.052(3) -0.001(3) 0.009(3) 0.005(2)
C20 0.046(3) 0.041(3) 0.044(3) 0.003(2) 0.000(3) 0.009(2)
C21 0.044(3) 0.043(3) 0.052(3) 0.010(2) 0.005(3) 0.014(2)
C22 0.047(3) 0.054(3) 0.038(3) -0.003(3) 0.005(3) 0.000(2)
C23 0.055(3) 0.051(3) 0.050(3) 0.009(3) 0.007(3) 0.015(3)
C24 0.057(4) 0.057(3) 0.043(3) 0.013(3) 0.000(3) 0.015(3)
C25 0.081(4) 0.080(4) 0.031(3) -0.005(3) 0.002(3) -0.004(3)
C26 0.083(4) 0.057(3) 0.053(3) -0.013(3) 0.017(3) 0.000(3)
C27 0.063(4) 0.071(4) 0.066(4) 0.016(3) 0.003(3) 0.015(3)
C28 0.048(3) 0.048(3) 0.050(3) 0.000(3) 0.014(3) 0.002(3)
C29 0.094(5) 0.098(5) 0.118(6) 0.021(5) 0.039(5) 0.052(4)
C30 0.080(4) 0.069(4) 0.046(3) -0.006(3) 0.008(3) 0.002(3)
C31 0.111(5) 0.064(4) 0.054(4) -0.015(3) 0.012(4) 0.017(3)
C32 0.124(6) 0.075(4) 0.075(5) 0.019(4) 0.030(5) 0.003(4)
C33 0.117(5) 0.084(5) 0.061(4) -0.024(4) 0.016(4) 0.003(4)
C34 0.117(5) 0.118(5) 0.040(3) 0.004(4) 0.016(4) 0.017(4)
C35 0.057(3) 0.068(4) 0.043(3) 0.010(3) 0.013(3) 0.015(3)
C36 0.059(3) 0.077(4) 0.033(3) 0.001(3) 0.009(3) 0.007(3)
C37 0.064(4) 0.065(4) 0.043(3) -0.006(3) 0.011(3) 0.005(3)
C38 0.062(4) 0.043(3) 0.061(4) 0.004(3) 0.011(3) 0.012(3)
C39 0.284(12) 0.100(6) 0.117(7) -0.008(5) 0.134(8) -0.013(7)
C40 0.064(4) 0.120(6) 0.142(7) 0.012(6) 0.029(5) 0.045(5)
C41 0.089(5) 0.062(4) 0.096(5) 0.009(4) 0.003(4) -0.013(3)
C42 0.063(4) 0.071(4) 0.050(4) 0.013(3) 0.012(3) 0.002(3)
C43 0.159(7) 0.074(5) 0.127(7) -0.018(5) 0.013(6) -0.021(5)
C44 0.041(3) 0.062(3) 0.040(3) 0.014(3) -0.006(3) 0.004(3)
Cu1 0.0532(4) 0.0438(4) 0.0340(3) -0.0003(3) 0.0008(3) 0.0105(3)
Cu2 0.0530(4) 0.0491(4) 0.0335(3) 0.0024(3) 0.0022(3) 0.0121(3)
N1 0.044(2) 0.055(3) 0.037(2) 0.000(2) 0.001(2) 0.009(2)
N2 0.045(2) 0.043(2) 0.040(2) 0.004(2) 0.004(2) 0.0094(19)
N3 0.051(2) 0.037(2) 0.036(2) 0.0016(19) 0.001(2) 0.0098(18)
N4 0.057(3) 0.039(2) 0.038(2) 0.000(2) 0.005(2) 0.0063(19)
N5 0.046(2) 0.047(2) 0.034(2) -0.0036(19) 0.000(2) 0.0047(19)
N6 0.053(3) 0.056(3) 0.034(2) 0.008(2) 0.005(2) 0.018(2)
N7 0.060(3) 0.058(3) 0.033(2) 0.008(2) 0.009(2) 0.015(2)
N8 0.050(3) 0.046(2) 0.040(3) 0.004(2) 0.007(2) 0.008(2)
O1 0.075(3) 0.100(3) 0.066(3) 0.013(2) -0.015(2) 0.023(2)
O2 0.059(2) 0.102(3) 0.061(3) 0.001(2) 0.009(2) 0.029(2)
O3 0.059(2) 0.071(3) 0.052(2) -0.018(2) -0.010(2) 0.0149(19)
O4 0.057(2) 0.058(2) 0.053(2) -0.0047(18) 0.006(2) 0.0179(18)
O5 0.163(4) 0.044(2) 0.075(3) 0.009(2) 0.031(3) 0.029(3)
O6 0.082(3) 0.048(2) 0.051(2) 0.004(2) 0.021(2) 0.0049(19)
O7 0.080(3) 0.058(3) 0.060(3) 0.009(2) 0.010(2) 0.000(2)
O8 0.148(4) 0.086(3) 0.063(3) 0.032(3) 0.013(3) -0.006(3)

loop_
_atom_type_symbol
_atom_type_description
_atom_type_scat_dispersion_real
_atom_type_scat_dispersion_imag
_atom_type_scat_source
C C 0.0033 0.0016 'International Tables Vol C Tables 4.2.6.8 and 6.1.1.4'
H H 0.0000 0.0000 'International Tables Vol C Tables 4.2.6.8 and 6.1.1.4'
N N 0.0061 0.0033 'International Tables Vol C Tables 4.2.6.8 and 6.1.1.4'
O O 0.0106 0.0060 'International Tables Vol C Tables 4.2.6.8 and 6.1.1.4'
Cu Cu 0.3201 1.2651 'International Tables Vol C Tables 4.2.6.8 and 6.1.1.4'

loop_
_geom_angle_atom_site_label_1
_geom_angle_atom_site_label_2
_geom_angle_atom_site_label_3
_geom_angle
C2 C1 C4 105.0(4)
C2 C1 C30 128.5(5)
C4 C1 C30 126.4(5)
C1 C2 C3 108.0(4)
C1 C2 C31 124.8(5)
C3 C2 C31 127.1(5)
N4 C3 C2 110.3(4)
N4 C3 C5 121.5(5)
C2 C3 C5 128.1(5)
N4 C4 C1 111.4(4)
N4 C4 C22 116.8(4)
C1 C4 C22 131.7(5)
O5 C5 O6 121.8(5)
O5 C5 C3 124.3(5)
O6 C5 C3 114.0(5)
N5 C6 C9 110.0(4)
N5 C6 C28 117.9(4)
C9 C6 C28 131.9(4)
N5 C7 C8 111.5(4)
N5 C7 C44 115.6(4)
C8 C7 C44 132.9(5)
C7 C8 C9 106.5(4)
C7 C8 C25 126.8(5)
C9 C8 C25 126.6(4)
C8 C9 C6 106.5(4)
C8 C9 C26 125.8(4)
C6 C9 C26 127.6(4)
N1 C10 C11 110.7(4)
N1 C10 C19 115.2(4)
C11 C10 C19 134.0(5)
C10 C11 C12 106.4(4)
C10 C11 C17 126.5(5)
C12 C11 C17 127.0(5)
C13 C12 C11 105.8(4)
C13 C12 C16 127.7(5)
C11 C12 C16 126.5(5)
N1 C13 C12 111.2(4)
N1 C13 C15 120.0(5)
C12 C13 C15 128.4(5)
N7 C14 C37 111.6(5)
N7 C14 C38 114.4(5)
C37 C14 C38 134.0(5)
O1 C15 O2 123.2(5)
O1 C15 C13 124.4(5)
O2 C15 C13 112.2(5)
C12 C16 H16A 109.5
C12 C16 H16B 109.5
H16A C16 H16B 109.5
C12 C16 H16C 109.5
H16A C16 H16C 109.5
H16B C16 H16C 109.5
C11 C17 H17A 109.5
C11 C17 H17B 109.5
H17A C17 H17B 109.5
C11 C17 H17C 109.5
H17A C17 H17C 109.5
H17B C17 H17C 109.5
C40 C18 H18A 109.5
C40 C18 H18B 109.5
H18A C18 H18B 109.5
C40 C18 H18C 109.5
H18A C18 H18C 109.5
H18B C18 H18C 109.5
N2 C19 C10 118.1(4)
N2 C19 H19 121.0
C10 C19 H19 121.0
N2 C20 C21 113.0(4)
N2 C20 H20A 109.0
C21 C20 H20A 109.0
N2 C20 H20B 109.0
C21 C20 H20B 109.0
H20A C20 H20B 107.8
N3 C21 C20 112.0(4)
N3 C21 H21A 109.2
C20 C21 H21A 109.2
N3 C21 H21B 109.2
C20 C21 H21B 109.2
H21A C21 H21B 107.9
N3 C22 C4 117.0(4)
N3 C22 H22 121.5
C4 C22 H22 121.5
N8 C23 C24 112.6(4)
N8 C23 H23A 109.1
C24 C23 H23A 109.1
N8 C23 H23B 109.1
C24 C23 H23B 109.1
H23A C23 H23B 107.8
N6 C24 C23 112.9(4)
N6 C24 H24A 109.0
C23 C24 H24A 109.0
N6 C24 H24B 109.0
C23 C24 H24B 109.0
H24A C24 H24B 107.8
C8 C25 H25A 109.5
C8 C25 H25B 109.5
H25A C25 H25B 109.5
C8 C25 H25C 109.5
H25A C25 H25C 109.5
H25B C25 H25C 109.5
C9 C26 H26A 109.5
C9 C26 H26B 109.5
H26A C26 H26B 109.5
C9 C26 H26C 109.5
H26A C26 H26C 109.5
H26B C26 H26C 109.5
O4 C27 C29 107.5(5)
O4 C27 H27A 110.2
C29 C27 H27A 110.2
O4 C27 H27B 110.2
C29 C27 H27B 110.2
H27A C27 H27B 108.5
O3 C28 O4 123.0(5)
O3 C28 C6 125.7(5)
O4 C28 C6 111.2(4)
C27 C29 H29A 109.5
C27 C29 H29B 109.5
H29A C29 H29B 109.5
C27 C29 H29C 109.5
H29A C29 H29C 109.5
H29B C29 H29C 109.5
C1 C30 H30A 109.5
C1 C30 H30B 109.5
H30A C30 H30B 109.5
C1 C30 H30C 109.5
H30A C30 H30C 109.5
H30B C30 H30C 109.5
C2 C31 H31A 109.5
C2 C31 H31B 109.5
H31A C31 H31B 109.5
C2 C31 H31C 109.5
H31A C31 H31C 109.5
H31B C31 H31C 109.5
C39 C32 O6 111.5(5)
C39 C32 H32A 109.3
O6 C32 H32A 109.3
C39 C32 H32B 109.3
O6 C32 H32B 109.3
H32A C32 H32B 108.0
C37 C33 H33A 109.5
C37 C33 H33B 109.5
H33A C33 H33B 109.5
C37 C33 H33C 109.5
H33A C33 H33C 109.5
H33B C33 H33C 109.5
C36 C34 H34A 109.5
C36 C34 H34B 109.5
H34A C34 H34B 109.5
C36 C34 H34C 109.5
H34A C34 H34C 109.5
H34B C34 H34C 109.5
N7 C35 C36 111.3(5)
N7 C35 C42 122.0(5)
C36 C35 C42 126.5(5)
C37 C36 C35 106.0(4)
C37 C36 C34 126.0(5)
C35 C36 C34 127.9(5)
C14 C37 C36 106.0(5)
C14 C37 C33 126.0(5)
C36 C37 C33 127.9(5)
N6 C38 C14 119.7(5)
N6 C38 H38 120.1
C14 C38 H38 120.1
C32 C39 H39A 109.5
C32 C39 H39B 109.5
H39A C39 H39B 109.5
C32 C39 H39C 109.5
H39A C39 H39C 109.5
H39B C39 H39C 109.5
C18 C40 O2 112.4(6)
C18 C40 H40A 109.1
O2 C40 H40A 109.1
C18 C40 H40B 109.1
O2 C40 H40B 109.1
H40A C40 H40B 107.9
O7 C41 C43 107.0(5)
O7 C41 H41A 110.3
C43 C41 H41A 110.3
O7 C41 H41B 110.3
C43 C41 H41B 110.3
H41A C41 H41B 108.6
O8 C42 O7 122.2(5)
O8 C42 C35 125.3(6)
O7 C42 C35 112.5(5)
C41 C43 H43A 109.5
C41 C43 H43B 109.5
H43A C43 H43B 109.5
C41 C43 H43C 109.5
H43A C43 H43C 109.5
H43B C43 H43C 109.5
N8 C44 C7 118.1(4)
N8 C44 H44 120.9
C7 C44 H44 120.9
N4 Cu1 N5 160.95(15)
N4 Cu1 N3 83.18(15)
N5 Cu1 N3 103.72(15)
N4 Cu1 N8 102.90(16)
N5 Cu1 N8 82.86(15)
N3 Cu1 N8 141.65(15)
N7 Cu2 N1 163.34(16)
N7 Cu2 N2 103.42(16)
N1 Cu2 N2 83.00(16)
N7 Cu2 N6 82.99(16)
N1 Cu2 N6 102.64(16)
N2 Cu2 N6 138.12(15)
C13 N1 C10 105.8(4)
C13 N1 Cu2 141.9(3)
C10 N1 Cu2 111.9(3)
C19 N2 C20 118.5(4)
C19 N2 Cu2 111.0(3)
C20 N2 Cu2 130.3(3)
C22 N3 C21 118.1(4)
C22 N3 Cu1 111.6(3)
C21 N3 Cu1 129.9(3)
C4 N4 C3 105.3(4)
C4 N4 Cu1 111.0(3)
C3 N4 Cu1 143.5(3)
C7 N5 C6 105.5(4)
C7 N5 Cu1 111.9(3)
C6 N5 Cu1 142.5(3)
C38 N6 C24 119.3(4)
C38 N6 Cu2 109.9(3)
C24 N6 Cu2 130.5(3)
C35 N7 C14 105.1(4)
C35 N7 Cu2 142.0(4)
C14 N7 Cu2 112.3(3)
C44 N8 C23 118.6(4)
C44 N8 Cu1 111.1(3)
C23 N8 Cu1 130.3(3)
C15 O2 C40 118.6(5)
C28 O4 C27 116.1(4)
C5 O6 C32 117.0(4)
C42 O7 C41 116.3(5)

loop_
_geom_bond_atom_site_label_1
_geom_bond_atom_site_label_2
_geom_bond_distance
C1 C2 1.386(6)
C1 C4 1.411(6)
C1 C30 1.509(6)
C2 C3 1.389(6)
C2 C31 1.517(6)
C3 N4 1.377(6)
C3 C5 1.448(7)
C4 N4 1.365(5)
C4 C22 1.425(6)
C5 O5 1.211(6)
C5 O6 1.336(6)
C6 N5 1.372(5)
C6 C9 1.403(6)
C6 C28 1.464(6)
C7 N5 1.368(5)
C7 C8 1.377(6)
C7 C44 1.430(6)
C8 C9 1.392(6)
C8 C25 1.518(6)
C9 C26 1.510(6)
C10 N1 1.370(5)
C10 C11 1.389(6)
C10 C19 1.425(6)
C11 C12 1.402(7)
C11 C17 1.507(6)
C12 C13 1.395(6)
C12 C16 1.507(6)
C13 N1 1.358(5)
C13 C15 1.471(7)
C14 N7 1.368(6)
C14 C37 1.390(6)
C14 C38 1.433(7)
C15 O1 1.205(5)
C15 O2 1.333(6)
C16 H16A 0.9600
C16 H16B 0.9600
C16 H16C 0.9600
C17 H17A 0.9600
C17 H17B 0.9600
C17 H17C 0.9600
C18 C40 1.437(8)
C18 H18A 0.9600
C18 H18B 0.9600
C18 H18C 0.9600
C19 N2 1.292(5)
C19 H19 0.9300
C20 N2 1.464(5)
C20 C21 1.512(6)
C20 H20A 0.9700
C20 H20B 0.9700
C21 N3 1.471(5)
C21 H21A 0.9700
C21 H21B 0.9700
C22 N3 1.286(5)
C22 H22 0.9300
C23 N8 1.471(5)
C23 C24 1.516(6)
C23 H23A 0.9700
C23 H23B 0.9700
C24 N6 1.458(5)
C24 H24A 0.9700
C24 H24B 0.9700
C25 H25A 0.9600
C25 H25B 0.9600
C25 H25C 0.9600
C26 H26A 0.9600
C26 H26B 0.9600
C26 H26C 0.9600
C27 O4 1.439(5)
C27 C29 1.497(7)
C27 H27A 0.9700
C27 H27B 0.9700
C28 O3 1.200(5)
C28 O4 1.351(5)
C29 H29A 0.9600
C29 H29B 0.9600
C29 H29C 0.9600
C30 H30A 0.9600
C30 H30B 0.9600
C30 H30C 0.9600
C31 H31A 0.9600
C31 H31B 0.9600
C31 H31C 0.9600
C32 C39 1.417(8)
C32 O6 1.436(6)
C32 H32A 0.9700
C32 H32B 0.9700
C33 C37 1.515(7)
C33 H33A 0.9600
C33 H33B 0.9600
C33 H33C 0.9600
C34 C36 1.511(7)
C34 H34A 0.9600
C34 H34B 0.9600
C34 H34C 0.9600
C35 N7 1.364(6)
C35 C36 1.399(7)
C35 C42 1.456(7)
C36 C37 1.399(7)
C38 N6 1.269(6)
C38 H38 0.9300
C39 H39A 0.9600
C39 H39B 0.9600
C39 H39C 0.9600
C40 O2 1.458(6)
C40 H40A 0.9700
C40 H40B 0.9700
C41 O7 1.446(6)
C41 C43 1.488(8)
C41 H41A 0.9700
C41 H41B 0.9700
C42 O8 1.208(6)
C42 O7 1.347(6)
C43 H43A 0.9600
C43 H43B 0.9600
C43 H43C 0.9600
C44 N8 1.288(6)
C44 H44 0.9300
Cu1 N4 1.941(4)
Cu1 N5 1.948(4)
Cu1 N3 2.015(4)
Cu1 N8 2.027(4)
Cu2 N7 1.934(4)
Cu2 N1 1.938(4)
Cu2 N2 2.013(3)
Cu2 N6 2.037(4)

loop_
_geom_torsion_atom_site_label_1
_geom_torsion_atom_site_label_2
_geom_torsion_atom_site_label_3
_geom_torsion_atom_site_label_4
_geom_torsion
C4 C1 C2 C3 0.3(6)
C30 C1 C2 C3 -177.4(5)
C4 C1 C2 C31 177.3(5)
C30 C1 C2 C31 -0.4(9)
C1 C2 C3 N4 -0.9(6)
C31 C2 C3 N4 -177.9(5)
C1 C2 C3 C5 174.9(5)
C31 C2 C3 C5 -2.1(9)
C2 C1 C4 N4 0.5(6)
C30 C1 C4 N4 178.2(5)
C2 C1 C4 C22 -179.8(5)
C30 C1 C4 C22 -2.0(9)
N4 C3 C5 O5 -167.5(5)
C2 C3 C5 O5 17.1(9)
N4 C3 C5 O6 13.3(7)
C2 C3 C5 O6 -162.1(5)
N5 C7 C8 C9 0.1(6)
C44 C7 C8 C9 -176.6(5)
N5 C7 C8 C25 176.6(4)
C44 C7 C8 C25 0.0(9)
C7 C8 C9 C6 0.0(5)
C25 C8 C9 C6 -176.6(5)
C7 C8 C9 C26 179.3(4)
C25 C8 C9 C26 2.8(8)
N5 C6 C9 C8 0.0(5)
C28 C6 C9 C8 174.5(5)
N5 C6 C9 C26 -179.4(4)
C28 C6 C9 C26 -4.9(9)
N1 C10 C11 C12 -0.1(6)
C19 C10 C11 C12 -177.5(5)
N1 C10 C11 C17 176.3(4)
C19 C10 C11 C17 -1.1(9)
C10 C11 C12 C13 0.1(5)
C17 C11 C12 C13 -176.3(5)
C10 C11 C12 C16 179.6(5)
C17 C11 C12 C16 3.2(8)
C11 C12 C13 N1 -0.1(6)
C16 C12 C13 N1 -179.5(5)
C11 C12 C13 C15 173.0(5)
C16 C12 C13 C15 -6.5(9)
N1 C13 C15 O1 -174.4(5)
C12 C13 C15 O1 13.1(9)
N1 C13 C15 O2 10.0(7)
C12 C13 C15 O2 -162.5(5)
N1 C10 C19 N2 1.7(6)
C11 C10 C19 N2 179.0(5)
N2 C20 C21 N3 -60.0(5)
N4 C4 C22 N3 0.0(6)
C1 C4 C22 N3 -179.8(5)
N8 C23 C24 N6 -59.2(6)
N5 C6 C28 O3 8.6(8)
C9 C6 C28 O3 -165.6(5)
N5 C6 C28 O4 -173.1(4)
C9 C6 C28 O4 12.7(7)
N7 C35 C36 C37 -0.7(6)
C42 C35 C36 C37 173.7(5)
N7 C35 C36 C34 177.9(5)
C42 C35 C36 C34 -7.7(9)
N7 C14 C37 C36 -0.5(6)
C38 C14 C37 C36 179.2(6)
N7 C14 C37 C33 178.0(5)
C38 C14 C37 C33 -2.2(10)
C35 C36 C37 C14 0.7(6)
C34 C36 C37 C14 -177.9(5)
C35 C36 C37 C33 -177.8(5)
C34 C36 C37 C33 3.5(9)
N7 C14 C38 N6 1.5(7)
C37 C14 C38 N6 -178.2(5)
N7 C35 C42 O8 -172.1(5)
C36 C35 C42 O8 14.0(9)
N7 C35 C42 O7 8.9(7)
C36 C35 C42 O7 -165.0(5)
N5 C7 C44 N8 1.4(7)
C8 C7 C44 N8 177.9(5)
C12 C13 N1 C10 0.0(5)
C15 C13 N1 C10 -173.7(4)
C12 C13 N1 Cu2 -171.6(4)
C15 C13 N1 Cu2 14.6(8)
C11 C10 N1 C13 0.1(5)
C19 C10 N1 C13 178.0(4)
C11 C10 N1 Cu2 174.5(3)
C19 C10 N1 Cu2 -7.6(5)
N7 Cu2 N1 C13 -66.9(8)
N2 Cu2 N1 C13 179.1(5)
N6 Cu2 N1 C13 41.3(5)
N7 Cu2 N1 C10 121.7(6)
N2 Cu2 N1 C10 7.8(3)
N6 Cu2 N1 C10 -130.0(3)
C10 C19 N2 C20 -178.5(4)
C10 C19 N2 Cu2 4.7(5)
C21 C20 N2 C19 -74.7(5)
C21 C20 N2 Cu2 101.4(4)
N7 Cu2 N2 C19 -171.3(3)
N1 Cu2 N2 C19 -6.9(3)
N6 Cu2 N2 C19 94.2(4)
N7 Cu2 N2 C20 12.4(4)
N1 Cu2 N2 C20 176.8(4)
N6 Cu2 N2 C20 -82.1(4)
C4 C22 N3 C21 177.5(4)
C4 C22 N3 Cu1 4.0(5)
C20 C21 N3 C22 -80.1(5)
C20 C21 N3 Cu1 92.1(5)
N4 Cu1 N3 C22 -4.9(3)
N5 Cu1 N3 C22 -166.8(3)
N8 Cu1 N3 C22 97.3(4)
N4 Cu1 N3 C21 -177.5(4)
N5 Cu1 N3 C21 20.6(4)
N8 Cu1 N3 C21 -75.3(4)
C1 C4 N4 C3 -1.0(5)
C22 C4 N4 C3 179.2(4)
C1 C4 N4 Cu1 175.7(3)
C22 C4 N4 Cu1 -4.1(5)
C2 C3 N4 C4 1.2(5)
C5 C3 N4 C4 -175.0(5)
C2 C3 N4 Cu1 -173.6(4)
C5 C3 N4 Cu1 10.2(8)
N5 Cu1 N4 C4 117.4(5)
N3 Cu1 N4 C4 4.7(3)
N8 Cu1 N4 C4 -136.8(3)
N5 Cu1 N4 C3 -68.0(8)
N3 Cu1 N4 C3 179.4(6)
N8 Cu1 N4 C3 37.9(6)
C8 C7 N5 C6 -0.1(5)
C44 C7 N5 C6 177.2(4)
C8 C7 N5 Cu1 177.0(3)
C44 C7 N5 Cu1 -5.8(5)
C9 C6 N5 C7 0.0(5)
C28 C6 N5 C7 -175.3(4)
C9 C6 N5 Cu1 -175.4(4)
C28 C6 N5 Cu1 9.2(8)
N4 Cu1 N5 C7 115.0(5)
N3 Cu1 N5 C7 -135.6(3)
N8 Cu1 N5 C7 5.9(3)
N4 Cu1 N5 C6 -69.7(8)
N3 Cu1 N5 C6 39.7(5)
N8 Cu1 N5 C6 -178.8(5)
C14 C38 N6 C24 178.5(4)
C14 C38 N6 Cu2 4.4(6)
C23 C24 N6 C38 -78.0(6)
C23 C24 N6 Cu2 94.7(5)
N7 Cu2 N6 C38 -6.4(4)
N1 Cu2 N6 C38 -170.4(3)
N2 Cu2 N6 C38 95.9(4)
N7 Cu2 N6 C24 -179.6(4)
N1 Cu2 N6 C24 16.3(4)
N2 Cu2 N6 C24 -77.3(5)
C36 C35 N7 C14 0.4(6)
C42 C35 N7 C14 -174.3(5)
C36 C35 N7 Cu2 -168.6(4)
C42 C35 N7 Cu2 16.7(9)
C37 C14 N7 C35 0.1(6)
C38 C14 N7 C35 -179.7(4)
C37 C14 N7 Cu2 172.8(3)
C38 C14 N7 Cu2 -7.0(5)
N1 Cu2 N7 C35 -73.3(8)
N2 Cu2 N7 C35 37.9(6)
N6 Cu2 N7 C35 175.7(6)
N1 Cu2 N7 C14 118.2(6)
N2 Cu2 N7 C14 -130.7(3)
N6 Cu2 N7 C14 7.2(3)
C7 C44 N8 C23 -178.6(4)
C7 C44 N8 Cu1 3.5(6)
C24 C23 N8 C44 -80.4(6)
C24 C23 N8 Cu1 96.9(5)
N4 Cu1 N8 C44 -166.8(3)
N5 Cu1 N8 C44 -5.2(3)
N3 Cu1 N8 C44 97.9(4)
N4 Cu1 N8 C23 15.7(4)
N5 Cu1 N8 C23 177.3(4)
N3 Cu1 N8 C23 -79.6(5)
O1 C15 O2 C40 -0.4(9)
C13 C15 O2 C40 175.2(5)
C18 C40 O2 C15 86.6(8)
O3 C28 O4 C27 2.0(7)
C6 C28 O4 C27 -176.3(4)
C29 C27 O4 C28 179.8(4)
O5 C5 O6 C32 2.3(8)
C3 C5 O6 C32 -178.5(5)
C39 C32 O6 C5 173.0(6)
O8 C42 O7 C41 0.1(8)
C35 C42 O7 C41 179.1(4)
C43 C41 O7 C42 169.5(5)
